data_7707752
loop_
_publ_author_name
'Gruhne, Michael S.'
'Lenz, Tobias'
'R\"osch, Markus'
'Lommel, Marcus'
'Wurzenberger, Maximilian H. H.'
'Klap\"otke, Thomas M'
'Stierstorfer, J\"org'

_publ_section_title
;
 Nitratoethyl-5H-tetrazoles: improving the oxygen balance through
 application of organic nitrates in energetic coordination compounds.
;
_journal_issue 31
_journal_name_full 'Dalton transactions (Cambridge, England : 2003)'
_journal_page_first 10811
_journal_page_last 10825
_journal_paper_doi 10.1039/d1dt01898a
_journal_volume 50
_journal_year 2021
_chemical_formula_moiety 'C6 H10 Cu2 N22 O6'
_chemical_formula_sum 'C6 H10 Cu2 N22 O6'
_chemical_formula_weight 613.44
_chemical_name_common '1-nitratoethyl-5H-tetrazole diazido copper(II)'
_chemical_name_systematic '1-nitratoethyl-5H-tetrazole diazido copper(II)'
_space_group_IT_number 2
_space_group_name_Hall '-P 1'
_space_group_name_H-M_alt 'P -1'
_symmetry_cell_setting triclinic
_symmetry_Int_Tables_number 2
_symmetry_space_group_name_Hall '-P 1'
_symmetry_space_group_name_H-M 'P -1'
_atom_sites_solution_hydrogens geom
_atom_sites_solution_primary dual
_audit_creation_date 2021-02-26
_audit_creation_method
;
Olex2 1.3
(compiled 2020.11.12 svn.r5f609507 for OlexSys, GUI svn.r6272)
;
_audit_update_record
;
2021-05-17 deposited with the CCDC.	2021-06-29 downloaded from the CCDC.
;
_cell_angle_alpha 102.119(3)
_cell_angle_beta 96.226(3)
_cell_angle_gamma 91.774(3)
_cell_formula_units_Z 2
_cell_length_a 6.2622(4)
_cell_length_b 10.5985(8)
_cell_length_c 15.9381(14)
_cell_measurement_reflns_used 6258
_cell_measurement_temperature 173.0
_cell_measurement_theta_max 27.47
_cell_measurement_theta_min 2.63
_cell_volume 1026.56(14)
_computing_cell_refinement 'APEX2 v2012.4-3 (Bruker AXS)'
_computing_data_collection 'Bruker Instrument Service v3.0.21'
_computing_data_reduction 'SAINT V8.18C (Bruker AXS Inc., 2011)'
_computing_molecular_graphics 'Diamond 2.1c, Crystal Impact GbR'
_computing_publication_material 'Encifer 1.5.1, CCDC 2014'
_computing_structure_refinement 'SHELXL 2018/3 (Sheldrick, 2015)'
_computing_structure_solution 'SHELXT 2018/2 (Sheldrick, 2018)'
_diffrn_ambient_temperature 173.0
_diffrn_detector_area_resol_mean 7.3910
_diffrn_measured_fraction_theta_full 0.995
_diffrn_measured_fraction_theta_max 0.995
_diffrn_measurement_device_type 'CCD area detector'
_diffrn_measurement_method 'phi and omega scans'
_diffrn_radiation_monochromator graphite
_diffrn_radiation_type MoK\a
_diffrn_radiation_wavelength 0.71073
_diffrn_reflns_av_R_equivalents 0.0396
_diffrn_reflns_av_unetI/netI 0.0560
_diffrn_reflns_Laue_measured_fraction_full 0.995
_diffrn_reflns_Laue_measured_fraction_max 0.995
_diffrn_reflns_limit_h_max 7
_diffrn_reflns_limit_h_min -7
_diffrn_reflns_limit_k_max 13
_diffrn_reflns_limit_k_min -13
_diffrn_reflns_limit_l_max 19
_diffrn_reflns_limit_l_min -19
_diffrn_reflns_number 11434
_diffrn_reflns_point_group_measured_fraction_full 0.995
_diffrn_reflns_point_group_measured_fraction_max 0.995
_diffrn_reflns_theta_full 25.242
_diffrn_reflns_theta_max 26.369
_diffrn_reflns_theta_min 1.968
_diffrn_source 'rotating anode generator'
_exptl_absorpt_coefficient_mu 2.155
_exptl_absorpt_correction_T_max 0.8621
_exptl_absorpt_correction_T_min 0.8073
_exptl_absorpt_correction_type multi-scan
_exptl_absorpt_process_details
;
SADABS-2016/2 - Bruker AXS area detector scaling and absorption correction
;
_exptl_crystal_colour brown
_exptl_crystal_density_diffrn 1.985
_exptl_crystal_density_method 'not measured'
_exptl_crystal_description plate
_exptl_crystal_F_000 612
_exptl_crystal_size_max 0.03
_exptl_crystal_size_mid 0.03
_exptl_crystal_size_min 0.01
_refine_diff_density_max 0.390
_refine_diff_density_min -0.382
_refine_diff_density_rms 0.086
_refine_ls_extinction_method none
_refine_ls_goodness_of_fit_ref 1.047
_refine_ls_hydrogen_treatment constr
_refine_ls_matrix_type full
_refine_ls_number_parameters 325
_refine_ls_number_reflns 4172
_refine_ls_number_restraints 0
_refine_ls_restrained_S_all 1.047
_refine_ls_R_factor_all 0.0608
_refine_ls_R_factor_gt 0.0397
_refine_ls_shift/su_max 0.000
_refine_ls_shift/su_mean 0.000
_refine_ls_structure_factor_coef Fsqd
_refine_ls_weighting_details 'w=1/[\s^2^(Fo^2^)+(0.0158P)^2^+1.2343P] where P=(Fo^2^+2Fc^2^)/3'
_refine_ls_weighting_scheme calc
_refine_ls_wR_factor_gt 0.0728
_refine_ls_wR_factor_ref 0.0789
_reflns_Friedel_coverage 0.000
_reflns_number_gt 3184
_reflns_number_total 4172
_reflns_threshold_expression 'I > 2\s(I)'
_cod_data_source_file d1dt01898a2.cif
_cod_data_source_block yv690
_cod_depositor_comments 'Adding full bibliography for 7707739--7707758.cif.'
_cod_database_code 7707752
_shelx_space_group_comment
;
The symmetry employed for this shelxl refinement is uniquely defined
by the following loop, which should always be used as a source of
symmetry information in preference to the above space-group names.
They are only intended as comments.
;
_olex2_submission_original_sample_id yv690
_olex2_submission_special_instructions 'No special instructions were received'

loop_
_space_group_symop_operation_xyz
'x, y, z'
'-x, -y, -z'

loop_
_atom_site_label
_atom_site_type_symbol
_atom_site_fract_x
_atom_site_fract_y
_atom_site_fract_z
_atom_site_U_iso_or_equiv
_atom_site_adp_type
_atom_site_occupancy
_atom_site_site_symmetry_order
_atom_site_calc_flag
_atom_site_refinement_flags_posn
_atom_site_refinement_flags_adp
_atom_site_refinement_flags_occupancy
_atom_site_disorder_assembly
_atom_site_disorder_group
Cu2 Cu 0.95279(6) 0.85403(4) 0.46179(3) 0.01708(12) Uani 1 1 d . . . . .
Cu1 Cu 0.47206(6) 0.64546(4) 0.54008(3) 0.01721(12) Uani 1 1 d . . . . .
N4 N 0.5364(4) 0.7561(3) 0.65853(18) 0.0186(6) Uani 1 1 d . . . . .
N15 N 0.4400(4) 0.8389(3) 0.44925(19) 0.0197(6) Uani 1 1 d . . . . .
N9 N 0.9280(4) 0.7423(3) 0.34270(18) 0.0197(6) Uani 1 1 d . . . . .
N20 N 1.0288(4) 1.0174(3) 0.42526(18) 0.0185(6) Uani 1 1 d . . . . .
N11 N 0.4231(5) 0.5179(3) 0.42827(19) 0.0220(7) Uani 1 1 d . . . . .
N17 N 0.8381(4) 0.7110(3) 0.51037(19) 0.0190(6) Uani 1 1 d . . . . .
N12 N 0.3694(4) 0.5459(3) 0.3592(2) 0.0208(6) Uani 1 1 d . . . . .
N18 N 0.9672(4) 0.6576(3) 0.55121(19) 0.0189(6) Uani 1 1 d . . . . .
N1 N 0.6366(4) 0.9081(3) 0.76836(19) 0.0228(7) Uani 1 1 d . . . . .
N14 N 0.3340(4) 0.7885(3) 0.49332(19) 0.0197(6) Uani 1 1 d . . . . .
N8 N 0.9880(5) 0.7824(3) 0.2726(2) 0.0272(7) Uani 1 1 d . . . . .
N3 N 0.5102(5) 0.7135(3) 0.7319(2) 0.0336(8) Uani 1 1 d . . . . .
N19 N 1.0853(5) 0.6050(3) 0.5905(2) 0.0316(8) Uani 1 1 d . . . . .
N6 N 0.8352(4) 0.5955(3) 0.22920(19) 0.0222(7) Uani 1 1 d . . . . .
N21 N 0.9423(4) 1.0502(3) 0.3610(2) 0.0215(7) Uani 1 1 d . . . . .
N7 N 0.9329(5) 0.6946(3) 0.2044(2) 0.0294(7) Uani 1 1 d . . . . .
N22 N 0.8730(5) 1.0830(3) 0.3008(2) 0.0351(8) Uani 1 1 d . . . . .
N2 N 0.5699(6) 0.8050(3) 0.7982(2) 0.0367(8) Uani 1 1 d . . . . .
N16 N 0.5372(5) 0.8901(3) 0.4078(2) 0.0337(8) Uani 1 1 d . . . . .
N13 N 0.3220(6) 0.5755(3) 0.2951(2) 0.0396(9) Uani 1 1 d . . . . .
O1 O 0.3671(5) 1.0998(3) 0.8583(2) 0.0523(9) Uani 1 1 d . . . . .
O4 O 1.0973(5) 0.3934(3) 0.1388(2) 0.0508(8) Uani 1 1 d . . . . .
C4 C 0.8360(5) 0.6267(3) 0.3137(2) 0.0218(8) Uani 1 1 d . . . . .
H4 H 0.778808 0.573641 0.348020 0.026 Uiso 1 1 calc R U . . .
C1 C 0.6101(5) 0.8760(3) 0.6829(2) 0.0210(8) Uani 1 1 d . . . . .
H1 H 0.640005 0.931418 0.645371 0.025 Uiso 1 1 calc R U . . .
O3 O 0.5368(6) 1.1458(5) 0.9916(2) 0.0843(13) Uani 1 1 d . . . . .
C2 C 0.7225(6) 1.0275(4) 0.8277(3) 0.0341(10) Uani 1 1 d . . . . .
H2A H 0.858480 1.056405 0.809389 0.041 Uiso 1 1 calc R U . . .
H2B H 0.755256 1.010740 0.886461 0.041 Uiso 1 1 calc R U . . .
O6 O 0.9366(7) 0.3511(5) 0.0045(2) 0.0883(14) Uani 1 1 d . . . . .
C5 C 0.7470(6) 0.4795(4) 0.1662(3) 0.0347(10) Uani 1 1 d . . . . .
H5A H 0.727032 0.499591 0.108050 0.042 Uiso 1 1 calc R U . . .
H5B H 0.604039 0.454349 0.180532 0.042 Uiso 1 1 calc R U . . .
O2 O 0.1975(6) 1.0867(5) 0.9675(3) 0.0978(16) Uani 1 1 d . . . . .
N5 N 0.3696(8) 1.1131(5) 0.9469(3) 0.0661(13) Uani 1 1 d . . . . .
O5 O 1.2813(6) 0.3990(5) 0.0321(3) 0.0891(14) Uani 1 1 d . . . . .
C6 C 0.8887(8) 0.3685(4) 0.1643(3) 0.0460(12) Uani 1 1 d . . . . .
H6A H 0.908067 0.348326 0.222507 0.055 Uiso 1 1 calc R U . . .
H6B H 0.816807 0.291606 0.123602 0.055 Uiso 1 1 calc R U . . .
C3 C 0.5668(8) 1.1331(4) 0.8305(3) 0.0489(12) Uani 1 1 d . . . . .
H3A H 0.632927 1.212517 0.870331 0.059 Uiso 1 1 calc R U . . .
H3B H 0.538765 1.152006 0.772213 0.059 Uiso 1 1 calc R U . . .
N10 N 1.1038(8) 0.3790(5) 0.0506(3) 0.0665(13) Uani 1 1 d . . . . .

loop_
_atom_site_aniso_label
_atom_site_aniso_U_11
_atom_site_aniso_U_22
_atom_site_aniso_U_33
_atom_site_aniso_U_23
_atom_site_aniso_U_13
_atom_site_aniso_U_12
Cu2 0.0212(2) 0.0132(2) 0.0178(2) 0.00389(18) 0.00555(17) -0.00046(16)
Cu1 0.0205(2) 0.0135(2) 0.0182(2) 0.00429(18) 0.00228(17) 0.00297(16)
N4 0.0184(15) 0.0198(16) 0.0198(17) 0.0074(13) 0.0057(12) 0.0039(12)
N15 0.0179(15) 0.0157(15) 0.0243(17) 0.0023(13) -0.0004(13) 0.0052(12)
N9 0.0204(15) 0.0191(16) 0.0213(17) 0.0064(13) 0.0063(12) 0.0020(12)
N20 0.0210(15) 0.0165(15) 0.0183(16) 0.0040(12) 0.0031(12) 0.0020(11)
N11 0.0336(17) 0.0135(15) 0.0190(17) 0.0039(13) 0.0016(13) 0.0018(12)
N17 0.0185(15) 0.0154(14) 0.0248(17) 0.0081(12) 0.0023(12) 0.0006(11)
N12 0.0204(16) 0.0155(15) 0.0258(19) 0.0023(13) 0.0031(13) 0.0028(12)
N18 0.0196(15) 0.0124(14) 0.0251(17) 0.0040(13) 0.0063(13) -0.0026(12)
N1 0.0263(16) 0.0206(16) 0.0212(17) 0.0033(13) 0.0047(13) -0.0012(12)
N14 0.0188(15) 0.0176(15) 0.0261(17) 0.0095(13) 0.0066(12) 0.0049(11)
N8 0.0408(19) 0.0232(17) 0.0197(18) 0.0057(14) 0.0106(14) 0.0021(14)
N3 0.057(2) 0.0229(18) 0.0239(19) 0.0086(15) 0.0106(16) -0.0002(15)
N19 0.0271(17) 0.0268(18) 0.043(2) 0.0172(16) -0.0065(15) -0.0010(14)
N6 0.0260(16) 0.0201(16) 0.0200(17) 0.0026(13) 0.0042(12) -0.0003(12)
N21 0.0202(16) 0.0157(15) 0.0281(19) 0.0008(14) 0.0083(13) 0.0017(12)
N7 0.043(2) 0.0250(18) 0.0228(18) 0.0089(14) 0.0093(14) 0.0026(14)
N22 0.045(2) 0.033(2) 0.028(2) 0.0083(16) 0.0006(16) 0.0101(16)
N2 0.063(2) 0.0277(19) 0.0214(19) 0.0088(15) 0.0086(16) -0.0002(16)
N16 0.0290(18) 0.0313(19) 0.050(2) 0.0232(17) 0.0188(16) 0.0048(14)
N13 0.055(2) 0.043(2) 0.022(2) 0.0077(17) 0.0015(16) 0.0184(17)
O1 0.055(2) 0.058(2) 0.037(2) -0.0028(16) -0.0052(15) 0.0212(16)
O4 0.059(2) 0.051(2) 0.036(2) -0.0046(15) -0.0033(15) 0.0176(16)
C4 0.0244(19) 0.0218(19) 0.021(2) 0.0070(15) 0.0051(15) 0.0024(14)
C1 0.0208(18) 0.0209(19) 0.022(2) 0.0056(15) 0.0051(14) -0.0023(14)
O3 0.066(3) 0.136(4) 0.037(2) -0.009(2) -0.0020(19) 0.000(2)
C2 0.039(2) 0.031(2) 0.026(2) -0.0051(18) 0.0033(17) -0.0128(18)
O6 0.072(3) 0.145(4) 0.034(2) -0.006(2) 0.0010(19) -0.002(3)
C5 0.042(2) 0.031(2) 0.027(2) 0.0008(18) 0.0007(18) -0.0075(18)
O2 0.046(2) 0.169(5) 0.082(3) 0.031(3) 0.022(2) 0.006(3)
N5 0.058(3) 0.089(4) 0.045(3) 0.002(3) 0.005(2) 0.009(3)
O5 0.050(2) 0.138(4) 0.085(3) 0.030(3) 0.025(2) 0.008(2)
C6 0.073(3) 0.030(2) 0.033(3) 0.000(2) 0.011(2) 0.000(2)
C3 0.091(4) 0.027(2) 0.025(3) -0.0005(19) 0.005(2) 0.001(2)
N10 0.066(3) 0.085(4) 0.041(3) 0.000(2) 0.004(2) 0.005(3)

loop_
_atom_type_symbol
_atom_type_description
_atom_type_scat_dispersion_real
_atom_type_scat_dispersion_imag
_atom_type_scat_source
C C 0.0033 0.0016 'International Tables Vol C Tables 4.2.6.8 and 6.1.1.4'
H H 0.0000 0.0000 'International Tables Vol C Tables 4.2.6.8 and 6.1.1.4'
Cu Cu 0.3201 1.2651 'International Tables Vol C Tables 4.2.6.8 and 6.1.1.4'
N N 0.0061 0.0033 'International Tables Vol C Tables 4.2.6.8 and 6.1.1.4'
O O 0.0106 0.0060 'International Tables Vol C Tables 4.2.6.8 and 6.1.1.4'

loop_
_geom_angle_atom_site_label_1
_geom_angle_atom_site_label_2
_geom_angle_atom_site_label_3
_geom_angle
_geom_angle_site_symmetry_1
_geom_angle_site_symmetry_3
_geom_angle_publ_flag
N9 Cu2 N20 173.60(11) . 2_776 ?
N9 Cu2 N16 80.69(11) . . ?
N20 Cu2 N9 95.15(11) . . ?
N20 Cu2 N20 78.98(12) . 2_776 ?
N20 Cu2 N16 96.32(11) 2_776 . ?
N20 Cu2 N16 86.85(10) . . ?
N17 Cu2 N9 92.07(12) . . ?
N17 Cu2 N20 93.41(11) . 2_776 ?
N17 Cu2 N20 169.31(12) . . ?
N17 Cu2 N16 86.55(10) . . ?
N4 Cu1 N11 95.85(11) . 2_666 ?
N4 Cu1 N14 92.49(11) . . ?
N11 Cu1 N4 172.96(11) . . ?
N11 Cu1 N11 77.11(13) . 2_666 ?
N11 Cu1 N14 94.54(12) . . ?
N14 Cu1 N11 170.44(12) . 2_666 ?
N3 N4 Cu1 123.4(2) . . ?
C1 N4 Cu1 129.9(2) . . ?
C1 N4 N3 106.7(3) . . ?
N16 N15 N14 177.9(3) . . ?
N8 N9 Cu2 124.1(2) . . ?
C4 N9 Cu2 129.4(2) . . ?
C4 N9 N8 106.2(3) . . ?
Cu2 N20 Cu2 101.02(12) . 2_776 ?
N21 N20 Cu2 117.4(2) . 2_776 ?
N21 N20 Cu2 124.8(2) . . ?
Cu1 N11 Cu1 102.89(13) . 2_666 ?
N12 N11 Cu1 132.4(2) . 2_666 ?
N12 N11 Cu1 124.0(2) . . ?
N18 N17 Cu2 116.9(2) . . ?
N13 N12 N11 178.1(4) . . ?
N19 N18 N17 178.2(3) . . ?
N2 N1 C2 121.0(3) . . ?
C1 N1 N2 107.8(3) . . ?
C1 N1 C2 131.1(3) . . ?
N15 N14 Cu1 115.4(2) . . ?
N7 N8 N9 109.7(3) . . ?
N2 N3 N4 109.2(3) . . ?
N7 N6 C5 121.4(3) . . ?
C4 N6 N7 108.0(3) . . ?
C4 N6 C5 130.7(3) . . ?
N22 N21 N20 176.2(4) . . ?
N8 N7 N6 107.1(3) . . ?
N3 N2 N1 107.2(3) . . ?
N15 N16 Cu2 103.9(2) . . ?
N5 O1 C3 115.2(4) . . ?
N10 O4 C6 115.4(3) . . ?
N9 C4 N6 109.0(3) . . ?
N9 C4 H4 125.5 . . ?
N6 C4 H4 125.5 . . ?
N4 C1 N1 108.9(3) . . ?
N4 C1 H1 125.5 . . ?
N1 C1 H1 125.5 . . ?
N1 C2 H2A 109.2 . . ?
N1 C2 H2B 109.2 . . ?
N1 C2 C3 111.8(3) . . ?
H2A C2 H2B 107.9 . . ?
C3 C2 H2A 109.2 . . ?
C3 C2 H2B 109.2 . . ?
N6 C5 H5A 109.1 . . ?
N6 C5 H5B 109.1 . . ?
N6 C5 C6 112.6(3) . . ?
H5A C5 H5B 107.8 . . ?
C6 C5 H5A 109.1 . . ?
C6 C5 H5B 109.1 . . ?
O3 N5 O1 118.0(5) . . ?
O3 N5 O2 129.1(5) . . ?
O2 N5 O1 112.9(4) . . ?
O4 C6 C5 113.1(4) . . ?
O4 C6 H6A 109.0 . . ?
O4 C6 H6B 109.0 . . ?
C5 C6 H6A 109.0 . . ?
C5 C6 H6B 109.0 . . ?
H6A C6 H6B 107.8 . . ?
O1 C3 C2 112.7(4) . . ?
O1 C3 H3A 109.1 . . ?
O1 C3 H3B 109.1 . . ?
C2 C3 H3A 109.1 . . ?
C2 C3 H3B 109.1 . . ?
H3A C3 H3B 107.8 . . ?
O6 N10 O4 117.2(5) . . ?
O6 N10 O5 129.6(5) . . ?
O5 N10 O4 113.1(4) . . ?

loop_
_geom_bond_atom_site_label_1
_geom_bond_atom_site_label_2
_geom_bond_distance
_geom_bond_site_symmetry_2
_geom_bond_publ_flag
Cu2 N9 2.002(3) . ?
Cu2 N20 1.999(3) . ?
Cu2 N20 2.007(3) 2_776 ?
Cu2 N17 1.990(3) . ?
Cu2 N16 2.715(3) . ?
Cu1 N4 1.994(3) . ?
Cu1 N11 2.012(3) 2_666 ?
Cu1 N11 1.986(3) . ?
Cu1 N14 2.004(3) . ?
N4 N3 1.363(4) . ?
N4 C1 1.302(4) . ?
N15 N14 1.207(4) . ?
N15 N16 1.149(4) . ?
N9 N8 1.361(4) . ?
N9 C4 1.308(4) . ?
N20 N21 1.227(4) . ?
N11 N12 1.215(4) . ?
N17 N18 1.211(4) . ?
N12 N13 1.142(4) . ?
N18 N19 1.150(4) . ?
N1 N2 1.351(4) . ?
N1 C1 1.324(4) . ?
N1 C2 1.460(4) . ?
N8 N7 1.281(4) . ?
N3 N2 1.287(4) . ?
N6 N7 1.350(4) . ?
N6 C4 1.317(4) . ?
N6 C5 1.464(4) . ?
N21 N22 1.135(4) . ?
O1 N5 1.388(5) . ?
O1 C3 1.430(6) . ?
O4 C6 1.443(5) . ?
O4 N10 1.387(5) . ?
C4 H4 0.9500 . ?
C1 H1 0.9500 . ?
O3 N5 1.198(5) . ?
C2 H2A 0.9900 . ?
C2 H2B 0.9900 . ?
C2 C3 1.503(6) . ?
O6 N10 1.202(5) . ?
C5 H5A 0.9900 . ?
C5 H5B 0.9900 . ?
C5 C6 1.493(6) . ?
O2 N5 1.201(5) . ?
O5 N10 1.204(5) . ?
C6 H6A 0.9900 . ?
C6 H6B 0.9900 . ?
C3 H3A 0.9900 . ?
C3 H3B 0.9900 . ?

loop_
_geom_contact_atom_site_label_1
_geom_contact_atom_site_label_2
_geom_contact_distance
_geom_contact_site_symmetry_1
_geom_contact_site_symmetry_2
_geom_contact_publ_flag
? ? ? ? ? ?

loop_
_geom_hbond_atom_site_label_D
_geom_hbond_atom_site_label_H
_geom_hbond_atom_site_label_A
_geom_hbond_distance_DH
_geom_hbond_distance_HA
_geom_hbond_distance_DA
_geom_hbond_angle_DHA
_geom_hbond_site_symmetry_A
? ? ? ? ? ? ? ?

loop_
_geom_torsion_atom_site_label_1
_geom_torsion_atom_site_label_2
_geom_torsion_atom_site_label_3
_geom_torsion_atom_site_label_4
_geom_torsion
_geom_torsion_site_symmetry_1
_geom_torsion_site_symmetry_2
_geom_torsion_site_symmetry_3
_geom_torsion_site_symmetry_4
_geom_torsion_publ_flag
Cu2 N9 N8 N7 -173.4(2) . . . . ?
Cu2 N9 C4 N6 172.6(2) . . . . ?
Cu1 N4 N3 N2 178.3(2) . . . . ?
Cu1 N4 C1 N1 -177.4(2) . . . . ?
N4 N3 N2 N1 -0.3(4) . . . . ?
N9 N8 N7 N6 0.1(4) . . . . ?
N1 C2 C3 O1 60.1(5) . . . . ?
N8 N9 C4 N6 -0.7(4) . . . . ?
N3 N4 C1 N1 1.8(4) . . . . ?
N6 C5 C6 O4 -62.3(5) . . . . ?
N7 N6 C4 N9 0.8(4) . . . . ?
N7 N6 C5 C6 102.2(4) . . . . ?
N2 N1 C1 N4 -2.1(4) . . . . ?
N2 N1 C2 C3 -107.0(4) . . . . ?
C4 N9 N8 N7 0.4(4) . . . . ?
C4 N6 N7 N8 -0.5(4) . . . . ?
C4 N6 C5 C6 -79.0(5) . . . . ?
C1 N4 N3 N2 -1.0(4) . . . . ?
C1 N1 N2 N3 1.4(4) . . . . ?
C1 N1 C2 C3 74.0(5) . . . . ?
C2 N1 N2 N3 -177.8(3) . . . . ?
C2 N1 C1 N4 177.1(3) . . . . ?
C5 N6 N7 N8 178.5(3) . . . . ?
C5 N6 C4 N9 -178.1(3) . . . . ?
N5 O1 C3 C2 79.5(4) . . . . ?
C6 O4 N10 O6 2.0(6) . . . . ?
C6 O4 N10 O5 -179.0(4) . . . . ?
C3 O1 N5 O3 -2.8(7) . . . . ?
C3 O1 N5 O2 178.5(4) . . . . ?
N10 O4 C6 C5 -80.1(4) . . . . ?
